data_2205394
loop_
_publ_author_name
'Ngah, Nurziana'
'Mohd Fauzi, Noor Fazlina'
'Yamin, Bohari M.'

_publ_section_title
;
 <i>N</i>-[3-(Hydroxymethyl)phenyl]-<i>N</i>'-(4-methoxybenzoyl)thiourea
;
_journal_issue 4
_journal_name_full 'Acta Crystallographica Section E'
_journal_page_first o1018
_journal_page_last o1019
_journal_paper_doi 10.1107/S1600536805007853
_journal_volume 61
_journal_year 2005
_chemical_formula_iupac 'C16 H16 N2 O3 S'
_chemical_formula_moiety 'C16 H16 N2 O3 S'
_chemical_formula_sum 'C16 H16 N2 O3 S'
_chemical_formula_weight 316.37
_chemical_name_systematic
;
N-[3-(Hydroxymethyl)phenyl]-N'-(4-methoxybenzoyl)thiourea
;
_space_group_IT_number 15
_symmetry_cell_setting monoclinic
_symmetry_space_group_name_Hall '-C 2yc'
_symmetry_space_group_name_H-M 'C 1 2/c 1'
_atom_sites_solution_hydrogens geom
_atom_sites_solution_primary direct
_atom_sites_solution_secondary difmap
_audit_creation_method SHELXL-97
_cell_angle_alpha 90.00
_cell_angle_beta 97.591(9)
_cell_angle_gamma 90.00
_cell_formula_units_Z 8
_cell_length_a 17.559(7)
_cell_length_b 8.959(4)
_cell_length_c 19.566(8)
_cell_measurement_reflns_used 864
_cell_measurement_temperature 298(2)
_cell_measurement_theta_max 26.5
_cell_measurement_theta_min 2.1
_cell_volume 3051(2)
_computing_cell_refinement 'SAINT (Siemens, 1996)'
_computing_data_collection 'SMART (Siemens, 1996)'
_computing_data_reduction SAINT
_computing_molecular_graphics SHELXTL
_computing_publication_material 'SHELXTL, PARST (Nardelli, 1995) and PLATON (Spek, 2003)'
_computing_structure_refinement SHELXTL
_computing_structure_solution 'SHELXTL (Sheldrick, 1997)'
_diffrn_ambient_temperature 298(2)
_diffrn_detector_area_resol_mean 83.66
_diffrn_measured_fraction_theta_full 0.99
_diffrn_measured_fraction_theta_max 0.99
_diffrn_measurement_device_type 'Bruker SMART APEX CCD area-detector'
_diffrn_measurement_method \w
_diffrn_radiation_monochromator graphite
_diffrn_radiation_source 'fine-focus sealed tube'
_diffrn_radiation_type MoK\a
_diffrn_radiation_wavelength 0.71073
_diffrn_reflns_av_R_equivalents 0.0205
_diffrn_reflns_av_sigmaI/netI 0.0246
_diffrn_reflns_limit_h_max 22
_diffrn_reflns_limit_h_min -22
_diffrn_reflns_limit_k_max 11
_diffrn_reflns_limit_k_min -11
_diffrn_reflns_limit_l_max 11
_diffrn_reflns_limit_l_min -24
_diffrn_reflns_number 8291
_diffrn_reflns_theta_full 26.5
_diffrn_reflns_theta_max 26.5
_diffrn_reflns_theta_min 2.1
_diffrn_standards_decay_% 0
_diffrn_standards_interval_count 0
_diffrn_standards_interval_time 0
_diffrn_standards_number 0
_exptl_absorpt_coefficient_mu 0.226
_exptl_absorpt_correction_T_max 0.9435
_exptl_absorpt_correction_T_min 0.9150
_exptl_absorpt_correction_type multi-scan
_exptl_absorpt_process_details '(SABABS; Sheldrick, 1996)'
_exptl_crystal_colour Colourless
_exptl_crystal_density_diffrn 1.377
_exptl_crystal_density_method 'not measured'
_exptl_crystal_description Block
_exptl_crystal_F_000 1328
_exptl_crystal_size_max 0.40
_exptl_crystal_size_mid 0.29
_exptl_crystal_size_min 0.26
_refine_diff_density_max 0.22
_refine_diff_density_min -0.26
_refine_ls_extinction_method none
_refine_ls_goodness_of_fit_ref 1.189
_refine_ls_hydrogen_treatment constr
_refine_ls_matrix_type full
_refine_ls_number_parameters 201
_refine_ls_number_reflns 3144
_refine_ls_number_restraints 0
_refine_ls_restrained_S_all 1.189
_refine_ls_R_factor_all 0.0616
_refine_ls_R_factor_gt 0.0537
_refine_ls_shift/su_max 0.000
_refine_ls_shift/su_mean 0.000
_refine_ls_structure_factor_coef Fsqd
_refine_ls_weighting_details 'calc w = 1/[\s^2^(Fo^2^)+(0.0509P)^2^+2.0214P] where P = (Fo^2^+2Fc^2^)/3'
_refine_ls_weighting_scheme calc
_refine_ls_wR_factor_gt 0.1233
_refine_ls_wR_factor_ref 0.1278
_reflns_number_gt 2828
_reflns_number_total 3144
_reflns_threshold_expression I>2\s(I)
_cod_data_source_file ac6161.cif
_cod_data_source_block I
_cod_original_sg_symbol_H-M 'C 2/c'
_cod_database_code 2205394
_cod_database_fobs_code 2205394

loop_
_symmetry_equiv_pos_as_xyz
'x, y, z'
'-x, y, -z+1/2'
'x+1/2, y+1/2, z'
'-x+1/2, y+1/2, -z+1/2'
'-x, -y, -z'
'x, -y, z-1/2'
'-x+1/2, -y+1/2, -z'
'x+1/2, -y+1/2, z-1/2'

loop_
_atom_site_label
_atom_site_fract_x
_atom_site_fract_y
_atom_site_fract_z
_atom_site_U_iso_or_equiv
_atom_site_adp_type
_atom_site_calc_flag
_atom_site_refinement_flags
_atom_site_occupancy
_atom_site_type_symbol
S1 0.07962(3) 0.68340(6) 0.18596(3) 0.0527(2) Uani d . 1 S
O1 0.14005(8) 1.13145(18) 0.09789(9) 0.0599(4) Uani d . 1 O
O2 -0.18566(9) 1.43906(18) 0.02016(9) 0.0634(5) Uani d . 1 O
O3 0.40650(9) 0.3484(2) 0.15634(10) 0.0695(5) Uani d . 1 O
H3 0.4198 0.2953 0.1899 0.104 Uiso calc R 1 H
N1 0.06019(9) 0.94664(18) 0.12610(9) 0.0422(4) Uani d . 1 N
H1 0.0126 0.9237 0.1255 0.051 Uiso calc R 1 H
N2 0.18627(9) 0.8742(2) 0.15135(9) 0.0471(4) Uani d . 1 N
H2 0.1948 0.9595 0.1337 0.057 Uiso calc R 1 H
C1 -0.06434(12) 1.1161(2) 0.04879(10) 0.0444(5) Uani d . 1 C
H1A -0.0693 1.0132 0.0436 0.053 Uiso calc R 1 H
C2 -0.12647(12) 1.2065(2) 0.02903(11) 0.0468(5) Uani d . 1 C
H2A -0.1729 1.1653 0.0095 0.056 Uiso calc R 1 H
C3 -0.11972(12) 1.3597(2) 0.03825(11) 0.0459(5) Uani d . 1 C
C4 -0.04984(13) 1.4226(2) 0.06524(12) 0.0512(5) Uani d . 1 C
H4 -0.0453 1.5253 0.0711 0.061 Uiso calc R 1 H
C5 0.01249(12) 1.3312(2) 0.08317(12) 0.0493(5) Uani d . 1 C
H5 0.0597 1.3732 0.1000 0.059 Uiso calc R 1 H
C6 0.00625(11) 1.1773(2) 0.07658(10) 0.0420(5) Uani d . 1 C
C7 0.07457(11) 1.0855(2) 0.10025(11) 0.0445(5) Uani d . 1 C
C8 0.11279(11) 0.8390(2) 0.15305(10) 0.0415(5) Uani d . 1 C
C9 0.25241(11) 0.7874(2) 0.17531(10) 0.0445(5) Uani d . 1 C
C10 0.31375(12) 0.8608(3) 0.21240(12) 0.0547(6) Uani d . 1 C
H10 0.3101 0.9614 0.2232 0.066 Uiso calc R 1 H
C11 0.38078(13) 0.7823(3) 0.23320(13) 0.0614(7) Uani d . 1 C
H11 0.4223 0.8303 0.2584 0.074 Uiso calc R 1 H
C12 0.38613(12) 0.6332(3) 0.21677(12) 0.0574(6) Uani d . 1 C
H12 0.4312 0.5813 0.2314 0.069 Uiso calc R 1 H
C13 0.32550(11) 0.5602(3) 0.17889(11) 0.0478(5) Uani d . 1 C
C14 0.25829(11) 0.6393(3) 0.15805(11) 0.0460(5) Uani d . 1 C
H14 0.2170 0.5917 0.1323 0.055 Uiso calc R 1 H
C15 -0.18467(16) 1.5943(3) 0.03492(18) 0.0795(9) Uani d . 1 C
H15A -0.1637 1.6101 0.0822 0.119 Uiso calc R 1 H
H15B -0.2361 1.6328 0.0271 0.119 Uiso calc R 1 H
H15C -0.1536 1.6450 0.0054 0.119 Uiso calc R 1 H
C16 0.33029(13) 0.3993(3) 0.15844(14) 0.0631(7) Uani d . 1 C
H16A 0.3068 0.3383 0.1909 0.076 Uiso calc R 1 H
H16B 0.3009 0.3856 0.1133 0.076 Uiso calc R 1 H

loop_
_atom_site_aniso_label
_atom_site_aniso_U_11
_atom_site_aniso_U_22
_atom_site_aniso_U_33
_atom_site_aniso_U_12
_atom_site_aniso_U_13
_atom_site_aniso_U_23
S1 0.0381(3) 0.0423(3) 0.0775(4) 0.0045(2) 0.0060(2) 0.0070(3)
O1 0.0379(8) 0.0573(10) 0.0854(12) 0.0051(7) 0.0117(7) 0.0184(8)
O2 0.0505(9) 0.0545(10) 0.0807(12) 0.0174(7) -0.0072(8) 0.0062(8)
O3 0.0497(9) 0.0730(12) 0.0895(13) 0.0311(8) 0.0233(9) 0.0239(10)
N1 0.0309(8) 0.0424(9) 0.0531(10) 0.0060(7) 0.0053(7) 0.0039(8)
N2 0.0342(8) 0.0473(10) 0.0595(11) 0.0054(7) 0.0052(7) 0.0069(8)
C1 0.0495(11) 0.0407(11) 0.0426(11) 0.0052(9) 0.0043(9) -0.0013(9)
C2 0.0430(11) 0.0505(12) 0.0448(11) 0.0036(9) -0.0020(9) -0.0001(9)
C3 0.0429(11) 0.0472(12) 0.0471(11) 0.0105(9) 0.0031(9) 0.0077(9)
C4 0.0515(12) 0.0396(11) 0.0619(14) 0.0055(9) 0.0047(10) 0.0031(10)
C5 0.0409(11) 0.0471(12) 0.0590(13) -0.0020(9) 0.0035(9) 0.0035(10)
C6 0.0404(10) 0.0456(11) 0.0406(10) 0.0059(8) 0.0079(8) 0.0031(9)
C7 0.0401(11) 0.0474(12) 0.0466(11) 0.0066(9) 0.0076(8) 0.0017(9)
C8 0.0359(10) 0.0437(11) 0.0449(11) 0.0060(8) 0.0048(8) -0.0048(9)
C9 0.0321(9) 0.0571(13) 0.0446(11) 0.0086(9) 0.0064(8) 0.0030(9)
C10 0.0410(11) 0.0639(14) 0.0587(13) 0.0011(10) 0.0050(10) -0.0058(11)
C11 0.0375(11) 0.0877(19) 0.0559(14) -0.0004(11) -0.0050(10) -0.0090(13)
C12 0.0342(11) 0.0879(18) 0.0490(13) 0.0173(11) 0.0012(9) 0.0054(12)
C13 0.0351(10) 0.0644(14) 0.0447(11) 0.0131(9) 0.0079(8) 0.0041(10)
C14 0.0315(9) 0.0595(13) 0.0465(11) 0.0069(9) 0.0039(8) -0.0007(10)
C15 0.0661(17) 0.0510(15) 0.122(3) 0.0218(13) 0.0146(16) 0.0140(15)
C16 0.0426(12) 0.0701(16) 0.0768(17) 0.0214(11) 0.0085(11) -0.0024(13)

loop_
_atom_type_symbol
_atom_type_description
_atom_type_scat_dispersion_real
_atom_type_scat_dispersion_imag
_atom_type_scat_source
C C 0.0033 0.0016 'International Tables Vol C Tables 4.2.6.8 and 6.1.1.4'
H H 0.0000 0.0000 'International Tables Vol C Tables 4.2.6.8 and 6.1.1.4'
N N 0.0061 0.0033 'International Tables Vol C Tables 4.2.6.8 and 6.1.1.4'
O O 0.0106 0.0060 'International Tables Vol C Tables 4.2.6.8 and 6.1.1.4'
S S 0.1246 0.1234 'International Tables Vol C Tables 4.2.6.8 and 6.1.1.4'

loop_
_geom_angle_atom_site_label_1
_geom_angle_atom_site_label_2
_geom_angle_atom_site_label_3
_geom_angle
C3 O2 C15 118.04(19)
C16 O3 H3 109.5
C7 N1 C8 128.35(17)
C7 N1 H1 115.8
C8 N1 H1 115.8
C8 N2 C9 127.75(19)
C8 N2 H2 116.1
C9 N2 H2 116.1
C2 C1 C6 120.6(2)
C2 C1 H1A 119.7
C6 C1 H1A 119.7
C1 C2 C3 119.7(2)
C1 C2 H2A 120.1
C3 C2 H2A 120.1
O2 C3 C2 115.24(19)
O2 C3 C4 124.3(2)
C2 C3 C4 120.41(19)
C5 C4 C3 119.3(2)
C5 C4 H4 120.4
C3 C4 H4 120.4
C4 C5 C6 121.2(2)
C4 C5 H5 119.4
C6 C5 H5 119.4
C5 C6 C1 118.73(18)
C5 C6 C7 118.24(19)
C1 C6 C7 123.03(19)
O1 C7 N1 122.29(18)
O1 C7 C6 121.79(19)
N1 C7 C6 115.91(18)
N2 C8 N1 115.02(18)
N2 C8 S1 126.48(15)
N1 C8 S1 118.47(15)
C14 C9 C10 120.57(19)
C14 C9 N2 122.00(19)
C10 C9 N2 117.2(2)
C9 C10 C11 119.0(2)
C9 C10 H10 120.5
C11 C10 H10 120.5
C12 C11 C10 120.3(2)
C12 C11 H11 119.8
C10 C11 H11 119.8
C13 C12 C11 120.8(2)
C13 C12 H12 119.6
C11 C12 H12 119.6
C12 C13 C14 118.7(2)
C12 C13 C16 122.16(19)
C14 C13 C16 119.1(2)
C9 C14 C13 120.5(2)
C9 C14 H14 119.7
C13 C14 H14 119.7
O2 C15 H15A 109.5
O2 C15 H15B 109.5
H15A C15 H15B 109.5
O2 C15 H15C 109.5
H15A C15 H15C 109.5
H15B C15 H15C 109.5
O3 C16 C13 113.7(2)
O3 C16 H16A 108.8
C13 C16 H16A 108.8
O3 C16 H16B 108.8
C13 C16 H16B 108.8
H16A C16 H16B 107.7

loop_
_geom_bond_atom_site_label_1
_geom_bond_atom_site_label_2
_geom_bond_distance
S1 C8 1.672(2)
O1 C7 1.228(2)
O2 C3 1.365(2)
O2 C15 1.420(3)
O3 C16 1.419(3)
O3 H3 0.8200
N1 C7 1.378(3)
N1 C8 1.390(2)
N1 H1 0.8600
N2 C8 1.333(3)
N2 C9 1.425(2)
N2 H2 0.8600
C1 C2 1.373(3)
C1 C6 1.398(3)
C1 H1A 0.9300
C2 C3 1.387(3)
C2 H2A 0.9300
C3 C4 1.389(3)
C4 C5 1.375(3)
C4 H4 0.9300
C5 C6 1.388(3)
C5 H5 0.9300
C6 C7 1.478(3)
C9 C14 1.377(3)
C9 C10 1.383(3)
C10 C11 1.385(3)
C10 H10 0.9300
C11 C12 1.380(4)
C11 H11 0.9300
C12 C13 1.379(3)
C12 H12 0.9300
C13 C14 1.391(3)
C13 C16 1.501(3)
C14 H14 0.9300
C15 H15A 0.9600
C15 H15B 0.9600
C15 H15C 0.9600
C16 H16A 0.9700
C16 H16B 0.9700

loop_
_geom_hbond_atom_site_label_D
_geom_hbond_atom_site_label_H
_geom_hbond_atom_site_label_A
_geom_hbond_site_symmetry_A
_geom_hbond_distance_DH
_geom_hbond_distance_HA
_geom_hbond_distance_DA
_geom_hbond_angle_DHA
_geom_hbond_publ_flag
N2 H2 O1 1_555 0.86 1.90 2.615(3) 140 yes
C14 H14 S1 1_555 0.93 2.87 3.279(3) 108 yes
N1 H1 O3 3_455 0.86 2.14 2.971(3) 162 yes
O3 H3 S1 4_545 0.82 2.63 3.401(3) 158 yes

loop_
_geom_torsion_atom_site_label_1
_geom_torsion_atom_site_label_2
_geom_torsion_atom_site_label_3
_geom_torsion_atom_site_label_4
_geom_torsion
C6 C1 C2 C3 -1.6(3)
C15 O2 C3 C2 173.6(2)
C15 O2 C3 C4 -5.3(3)
C1 C2 C3 O2 -176.87(19)
C1 C2 C3 C4 2.1(3)
O2 C3 C4 C5 178.5(2)
C2 C3 C4 C5 -0.4(3)
C3 C4 C5 C6 -1.8(3)
C4 C5 C6 C1 2.3(3)
C4 C5 C6 C7 -176.8(2)
C2 C1 C6 C5 -0.6(3)
C2 C1 C6 C7 178.52(19)
C8 N1 C7 O1 0.4(3)
C8 N1 C7 C6 -178.57(18)
C5 C6 C7 O1 -31.0(3)
C1 C6 C7 O1 149.9(2)
C5 C6 C7 N1 147.9(2)
C1 C6 C7 N1 -31.2(3)
C9 N2 C8 N1 179.67(19)
C9 N2 C8 S1 1.6(3)
C7 N1 C8 N2 -2.3(3)
C7 N1 C8 S1 175.95(16)
C8 N2 C9 C14 48.7(3)
C8 N2 C9 C10 -136.3(2)
C14 C9 C10 C11 -1.3(3)
N2 C9 C10 C11 -176.3(2)
C9 C10 C11 C12 0.3(4)
C10 C11 C12 C13 0.7(4)
C11 C12 C13 C14 -0.6(3)
C11 C12 C13 C16 178.2(2)
C10 C9 C14 C13 1.3(3)
N2 C9 C14 C13 176.12(19)
C12 C13 C14 C9 -0.4(3)
C16 C13 C14 C9 -179.3(2)
C12 C13 C16 O3 -23.6(3)
C14 C13 C16 O3 155.2(2)

loop_
_cod_related_entry_id
_cod_related_entry_database
_cod_related_entry_code
1 ChemSpider 803720
